data_9017884
loop_
_publ_author_name
'Bechtold, A.'
'Wildner, M.'

_publ_section_title
;
 Crystal chemistry of the kieserite-cobaltkieserite solid solution,
 Mg1-xCox(SO4)*H2O: well-behaved oddities
 Note: sample Mg0.14Co0.86
;
_journal_name_full 'European Journal of Mineralogy'
_journal_page_first 43
_journal_page_last 52
_journal_volume 28
_journal_year 2016
_chemical_compound_source Synthetic
_chemical_formula_sum 'Co0.858 H2 Mg0.142 O5 S'
_chemical_name_mineral Cobaltkieserite
_space_group_IT_number 15
_space_group_name_Hall '-C 2yc'
_space_group_name_H-M_alt 'C 1 2/c 1'
_symmetry_space_group_name_H-M 'C 1 2/c 1'
_cell_angle_alpha 90
_cell_angle_beta 118.50
_cell_angle_gamma 90
_cell_length_a 6.963
_cell_length_b 7.601
_cell_length_c 7.633
_cell_formula_units_Z 4
_cell_volume 355.027
_database_code_amcsd 0021002
_exptl_crystal_density_diffrn 3.145
_cod_data_source_file inputs/fixed/split/08640.cif
_cod_data_source_block 08640
_cod_original_formula_sum '(Co.858 Mg.142) S O5 H2'
_cod_database_code 9017884

loop_
_space_group_symop_operation_xyz
x,y,z
1/2+x,1/2+y,z
x,-y,1/2+z
1/2+x,1/2-y,1/2+z
-x,y,1/2-z
1/2-x,1/2+y,1/2-z
-x,-y,-z
1/2-x,1/2-y,-z

loop_
_atom_site_aniso_label
_atom_site_aniso_U_11
_atom_site_aniso_U_22
_atom_site_aniso_U_33
_atom_site_aniso_U_12
_atom_site_aniso_U_13
_atom_site_aniso_U_23
Co 0.00770 0.00860 0.00820 0.00010 0.00360 0.00050
Mg 0.00770 0.00860 0.00820 0.00010 0.00360 0.00050
S 0.00590 0.00730 0.00850 0.00000 0.00300 0.00000
O1 0.00900 0.01610 0.01620 0.00380 0.00470 0.00730
O2 0.01270 0.01140 0.01700 0.00160 0.00940 0.00510
O3 0.01120 0.01230 0.01070 0.00000 0.00550 0.00000

loop_
_atom_site_label
_atom_site_fract_x
_atom_site_fract_y
_atom_site_fract_z
_atom_site_occupancy
_atom_site_U_iso_or_equiv
Co 0.00000 0.50000 0.00000 0.85800 0.00820
Mg 0.00000 0.50000 0.00000 0.14200 0.00820
S 0.00000 0.15379 0.25000 1.00000 0.00740
O1 0.17299 0.04288 0.39906 1.00000 0.01440
O2 0.09611 0.26676 0.15324 1.00000 0.01370
O3 0.00000 0.63822 0.25000 1.00000 0.01130
H 0.10600 0.70400 0.29800 1.00000 0.03210

loop_
_cod_related_entry_id
_cod_related_entry_database
_cod_related_entry_code
1 AMCSD 0021002
